data_1550886
loop_
_publ_author_name
'Boknevitz, Katherine'
'Italia, James S.'
'Li, Bo'
'Chatterjee, Abhishek'
'Liu, Shih-Yuan'

_publ_section_title
;
 Synthesis and Characterization of an Unnatural Boron and
 Nitrogen-containing Tryptophan Analogue and its Incorporation into
 Proteins
;
_journal_name_full 'Chemical Science'
_journal_paper_doi 10.1039/C8SC05167D
_journal_year 2019
_chemical_formula_moiety '(C17 H31 B N3 O2 Si)+, (C F3 O3 S)-, 0.5(H2 O)'
_chemical_formula_sum 'C18 H32 B F3 N3 O5.5 S Si'
_chemical_formula_weight 506.42
_space_group_crystal_system monoclinic
_space_group_IT_number 14
_space_group_name_Hall '-P 2yn'
_space_group_name_H-M_alt 'P 1 21/n 1'
_symmetry_space_group_name_Hall '-P 2yn'
_symmetry_space_group_name_H-M 'P 1 21/n 1'
_atom_sites_solution_hydrogens mixed
_atom_sites_solution_primary dual
_atom_sites_solution_secondary difmap
_audit_creation_method SHELXL-2014/6
_audit_update_record
;
2018-11-19 deposited with the CCDC.    2019-04-15 downloaded from the CCDC.
;
_cell_angle_alpha 90
_cell_angle_beta 90.703(3)
_cell_angle_gamma 90
_cell_formula_units_Z 4
_cell_length_a 15.3865(16)
_cell_length_b 6.5658(7)
_cell_length_c 26.361(3)
_cell_measurement_reflns_used 8831
_cell_measurement_temperature 100(2)
_cell_measurement_theta_max 28.09
_cell_measurement_theta_min 2.65
_cell_volume 2662.9(5)
_computing_cell_refinement 'SAINT (Bruker, 2014)'
_computing_data_collection 'APEX2 (Bruker, 2014)'
_computing_data_reduction 'SAINT (Bruker, 2014)'
_computing_molecular_graphics 'Bruker SHELXTL'
_computing_publication_material 'Bruker SHELXTL'
_computing_structure_refinement 'SHELXL-2016/6 (Sheldrick, 2014)'
_computing_structure_solution 'SHELXL-2016/6 (Sheldrick, 2014)'
_diffrn_ambient_temperature 100(2)
_diffrn_measured_fraction_theta_full 0.998
_diffrn_measured_fraction_theta_max 0.998
_diffrn_measurement_device_type 'Bruker Kappa DUO CCD diffractometer'
_diffrn_measurement_method '\f and \w scans'
_diffrn_radiation_type MoK\a
_diffrn_radiation_wavelength 0.71073
_diffrn_reflns_av_R_equivalents 0.0426
_diffrn_reflns_av_unetI/netI 0.0572
_diffrn_reflns_Laue_measured_fraction_full 0.998
_diffrn_reflns_Laue_measured_fraction_max 0.998
_diffrn_reflns_limit_h_max 20
_diffrn_reflns_limit_h_min -20
_diffrn_reflns_limit_k_max 8
_diffrn_reflns_limit_k_min -8
_diffrn_reflns_limit_l_max 0
_diffrn_reflns_limit_l_min -35
_diffrn_reflns_number 12645
_diffrn_reflns_point_group_measured_fraction_full 0.998
_diffrn_reflns_point_group_measured_fraction_max 0.998
_diffrn_reflns_theta_full 25.242
_diffrn_reflns_theta_max 28.296
_diffrn_reflns_theta_min 1.541
_diffrn_source 'fine-focus sealed tube'
_exptl_absorpt_coefficient_mu 0.220
_exptl_absorpt_correction_T_max 0.7457
_exptl_absorpt_correction_T_min 0.6264
_exptl_absorpt_correction_type multi-scan
_exptl_absorpt_process_details
;
Sheldrick, G.M. (2013). SADABS. Bruker AXS Inc. Madison, WI USA.
;
_exptl_crystal_colour colorless
_exptl_crystal_density_diffrn 1.263
_exptl_crystal_density_meas ?
_exptl_crystal_density_method none
_exptl_crystal_description plate
_exptl_crystal_F_000 1068
_exptl_crystal_size_max 0.300
_exptl_crystal_size_mid 0.130
_exptl_crystal_size_min 0.050
_refine_diff_density_max 0.522
_refine_diff_density_min -0.636
_refine_diff_density_rms 0.068
_refine_ls_extinction_method none
_refine_ls_goodness_of_fit_ref 1.092
_refine_ls_hydrogen_treatment mixed
_refine_ls_matrix_type full
_refine_ls_number_parameters 325
_refine_ls_number_reflns 6613
_refine_ls_number_restraints 4
_refine_ls_restrained_S_all 1.094
_refine_ls_R_factor_all 0.0829
_refine_ls_R_factor_gt 0.0524
_refine_ls_shift/su_max 0.001
_refine_ls_shift/su_mean 0.000
_refine_ls_structure_factor_coef Fsqd
_refine_ls_weighting_details 'w=1/[\s^2^(Fo^2^)+(0.0769P)^2^+0.3206P] where P=(Fo^2^+2Fc^2^)/3'
_refine_ls_weighting_scheme calc
_refine_ls_wR_factor_gt 0.1414
_refine_ls_wR_factor_ref 0.1538
_reflns_Friedel_coverage 0.000
_reflns_number_gt 4607
_reflns_number_total 6613
_reflns_threshold_expression 'I > 2\s(I)'
_cod_data_source_file c8sc05167d2.cif
_cod_data_source_block (C17H31BN3O2Si)+(CF3O3S)-
_cod_depositor_comments
;
The following automatic conversions were performed:

'_exptl_crystal_density_meas' value 'not measured' was changed to '?'
- the value is perceived as not measured.

Automatic conversion script
Id: cif_fix_values 4973 2017-02-22 13:04:09Z antanas 
;
_cod_original_formula_sum 'C18 H32 B F3 N3 O5.50 S Si'
_cod_database_code 1550886
_shelx_space_group_comment
;
The symmetry employed for this shelxl refinement is uniquely defined
by the following loop, which should always be used as a source of
symmetry information in preference to the above space-group names.
They are only intended as comments.
;
_shelx_estimated_absorpt_t_min 0.937
_shelx_estimated_absorpt_t_max 0.989

loop_
_space_group_symop_operation_xyz
'x, y, z'
'-x+1/2, y+1/2, -z+1/2'
'-x, -y, -z'
'x-1/2, -y-1/2, z-1/2'

loop_
_atom_site_label
_atom_site_type_symbol
_atom_site_fract_x
_atom_site_fract_y
_atom_site_fract_z
_atom_site_U_iso_or_equiv
_atom_site_adp_type
_atom_site_occupancy
_atom_site_site_symmetry_order
_atom_site_calc_flag
_atom_site_refinement_flags_posn
_atom_site_refinement_flags_adp
_atom_site_refinement_flags_occupancy
_atom_site_disorder_assembly
_atom_site_disorder_group
Si1 Si 0.56636(4) 0.44471(10) 0.76929(2) 0.02258(16) Uani 1 1 d . . . . .
O1 O 0.28286(12) 1.0124(3) 0.53886(7) 0.0420(5) Uani 1 1 d . . . . .
O2 O 0.42011(11) 1.1203(3) 0.52447(6) 0.0312(4) Uani 1 1 d . . . . .
N1 N 0.48596(14) 0.7641(3) 0.56528(8) 0.0239(4) Uani 1 1 d . . . . .
H1N H 0.4894(17) 0.724(4) 0.5326(11) 0.035(7) Uiso 1 1 d . . . . .
H2N H 0.506(2) 0.656(5) 0.5826(12) 0.049(9) Uiso 1 1 d . . . . .
H3N H 0.5255(18) 0.864(4) 0.5698(10) 0.031(7) Uiso 1 1 d . . . . .
N2 N 0.48108(12) 0.5287(3) 0.72894(6) 0.0213(4) Uani 1 1 d . . . . .
N3 N 0.35603(12) 0.5657(3) 0.67926(6) 0.0237(4) Uani 1 1 d . . . . .
B1 B 0.39933(17) 0.4314(4) 0.71616(9) 0.0234(5) Uani 1 1 d . . . . .
C1 C 0.1562(3) 1.2162(7) 0.52068(14) 0.0549(14) Uani 0.808(8) 1 d D . P A 1
H1A H 0.132362 1.332947 0.501979 0.082 Uiso 0.808(8) 1 calc R U P A 1
H1B H 0.125057 1.092260 0.510500 0.082 Uiso 0.808(8) 1 calc R U P A 1
H1C H 0.149257 1.238338 0.557173 0.082 Uiso 0.808(8) 1 calc R U P A 1
C2 C 0.2514(3) 1.1932(9) 0.50896(19) 0.0403(12) Uani 0.808(8) 1 d D . P A 1
H2A H 0.259542 1.170345 0.472198 0.048 Uiso 0.808(8) 1 calc R U P A 1
H2B H 0.283868 1.317181 0.519113 0.048 Uiso 0.808(8) 1 calc R U P A 1
C1X C 0.2246(11) 1.324(2) 0.5315(6) 0.043(5) Uiso 0.192(8) 1 d D . P A 2
H1X1 H 0.192937 1.423304 0.510734 0.064 Uiso 0.192(8) 1 calc R U P A 2
H1X2 H 0.191644 1.294174 0.562208 0.064 Uiso 0.192(8) 1 calc R U P A 2
H1X3 H 0.281713 1.378847 0.541005 0.064 Uiso 0.192(8) 1 calc R U P A 2
C2X C 0.2363(16) 1.131(3) 0.5018(8) 0.031(5) Uiso 0.192(8) 1 d D . P A 2
H2X1 H 0.179923 1.068580 0.492343 0.037 Uiso 0.192(8) 1 calc R U P A 2
H2X2 H 0.270973 1.154176 0.470909 0.037 Uiso 0.192(8) 1 calc R U P A 2
C3 C 0.36908(16) 1.0020(4) 0.54296(8) 0.0286(5) Uani 1 1 d . . . . .
C4 C 0.39541(15) 0.8263(4) 0.57762(8) 0.0243(5) Uani 1 1 d . . . . .
H4 H 0.355062 0.708758 0.572074 0.029 Uiso 1 1 calc R U . . .
C5 C 0.39040(16) 0.8982(4) 0.63326(8) 0.0265(5) Uani 1 1 d . . . . .
H5A H 0.431351 1.012754 0.638496 0.032 Uiso 1 1 calc R U . . .
H5B H 0.331035 0.949206 0.639793 0.032 Uiso 1 1 calc R U . . .
C6 C 0.41167(15) 0.7328(4) 0.67060(8) 0.0237(5) Uani 1 1 d . . . . .
C7 C 0.48357(15) 0.7072(4) 0.69957(8) 0.0238(5) Uani 1 1 d . . . . .
H7 H 0.530948 0.799937 0.700099 0.029 Uiso 1 1 calc R U . . .
C8 C 0.34940(16) 0.2422(4) 0.73179(9) 0.0263(5) Uani 1 1 d . . . . .
H8 H 0.372896 0.146867 0.755358 0.032 Uiso 1 1 calc R U . . .
C9 C 0.26829(16) 0.2161(4) 0.71000(9) 0.0318(6) Uani 1 1 d . . . . .
H9 H 0.235468 0.099185 0.718938 0.038 Uiso 1 1 calc R U . . .
C10 C 0.23147(16) 0.3571(5) 0.67457(9) 0.0350(6) Uani 1 1 d . . . . .
H10 H 0.175214 0.331078 0.660794 0.042 Uiso 1 1 calc R U . . .
C11 C 0.27494(15) 0.5287(4) 0.65988(8) 0.0304(6) Uani 1 1 d . . . . .
H11 H 0.248940 0.620992 0.636452 0.037 Uiso 1 1 calc R U . . .
C12 C 0.58466(17) 0.1686(4) 0.75574(10) 0.0328(6) Uani 1 1 d . . . . .
H12A H 0.534055 0.089924 0.766599 0.049 Uiso 1 1 calc R U . . .
H12B H 0.636498 0.121659 0.774278 0.049 Uiso 1 1 calc R U . . .
H12C H 0.593008 0.149503 0.719257 0.049 Uiso 1 1 calc R U . . .
C13 C 0.66620(15) 0.5929(4) 0.75405(9) 0.0299(5) Uani 1 1 d . . . . .
H13A H 0.677711 0.582475 0.717663 0.045 Uiso 1 1 calc R U . . .
H13B H 0.715744 0.537870 0.773337 0.045 Uiso 1 1 calc R U . . .
H13C H 0.657587 0.736116 0.763160 0.045 Uiso 1 1 calc R U . . .
C14 C 0.53546(16) 0.4845(4) 0.83817(8) 0.0283(5) Uani 1 1 d . . . . .
C15 C 0.52605(18) 0.7129(4) 0.84893(9) 0.0327(6) Uani 1 1 d . . . . .
H15A H 0.507434 0.732638 0.884008 0.049 Uiso 1 1 calc R U . . .
H15B H 0.482623 0.771464 0.825673 0.049 Uiso 1 1 calc R U . . .
H15C H 0.582095 0.780505 0.843989 0.049 Uiso 1 1 calc R U . . .
C16 C 0.60811(19) 0.3974(5) 0.87300(10) 0.0433(7) Uani 1 1 d . . . . .
H16A H 0.663219 0.465264 0.865527 0.065 Uiso 1 1 calc R U . . .
H16B H 0.613908 0.250779 0.866982 0.065 Uiso 1 1 calc R U . . .
H16C H 0.593218 0.421060 0.908558 0.065 Uiso 1 1 calc R U . . .
C17 C 0.44980(17) 0.3758(5) 0.85062(9) 0.0360(6) Uani 1 1 d . . . . .
H17A H 0.455018 0.230496 0.842674 0.054 Uiso 1 1 calc R U . . .
H17B H 0.402373 0.435170 0.830355 0.054 Uiso 1 1 calc R U . . .
H17C H 0.437407 0.392338 0.886762 0.054 Uiso 1 1 calc R U . . .
S1 S 0.39592(4) 0.70720(9) 0.42092(2) 0.02392(15) Uani 1 1 d . . . . .
O3 O 0.40127(11) 0.6373(3) 0.47295(6) 0.0304(4) Uani 1 1 d . . . . .
O4 O 0.38884(12) 0.9250(3) 0.41393(6) 0.0339(4) Uani 1 1 d . . . . .
O5 O 0.45527(11) 0.6067(3) 0.38693(6) 0.0335(4) Uani 1 1 d . . . . .
C18 C 0.28953(18) 0.6154(4) 0.39999(9) 0.0356(6) Uani 1 1 d . . . . .
F1 F 0.26880(10) 0.6810(3) 0.35329(5) 0.0414(4) Uani 1 1 d . . . . .
F2 F 0.28836(13) 0.4107(3) 0.39866(7) 0.0582(5) Uani 1 1 d . . . . .
F3 F 0.22705(11) 0.6776(3) 0.43088(7) 0.0602(6) Uani 1 1 d . . . . .
O1S O 0.4811(6) 0.2185(12) 0.0000(3) 0.120(2) Uiso 0.5 1 d D . P . .
H1OS H 0.480(7) 0.124(13) 0.025(3) 0.144 Uiso 0.5 1 d D U P . .
H2OS H 0.493(7) 0.124(13) -0.024(3) 0.144 Uiso 0.5 1 d D U P . .

loop_
_atom_site_aniso_label
_atom_site_aniso_U_11
_atom_site_aniso_U_22
_atom_site_aniso_U_33
_atom_site_aniso_U_23
_atom_site_aniso_U_13
_atom_site_aniso_U_12
Si1 0.0226(3) 0.0184(3) 0.0267(3) -0.0006(3) 0.0018(2) 0.0002(3)
O1 0.0310(10) 0.0569(14) 0.0382(10) 0.0188(9) 0.0035(8) 0.0126(9)
O2 0.0374(10) 0.0286(10) 0.0277(8) 0.0061(7) 0.0055(7) 0.0066(8)
N1 0.0296(12) 0.0210(11) 0.0211(10) 0.0003(8) 0.0029(8) 0.0039(9)
N2 0.0249(10) 0.0190(10) 0.0201(9) 0.0003(7) 0.0033(7) -0.0028(8)
N3 0.0243(10) 0.0282(11) 0.0186(9) -0.0031(8) 0.0033(7) -0.0007(8)
B1 0.0273(14) 0.0231(14) 0.0198(11) -0.0039(10) 0.0047(9) 0.0005(11)
C1 0.047(3) 0.078(3) 0.040(2) 0.015(2) 0.0071(16) 0.022(2)
C2 0.038(3) 0.044(3) 0.039(2) 0.015(2) -0.0002(18) 0.013(2)
C3 0.0336(14) 0.0316(14) 0.0206(11) 0.0000(10) 0.0029(9) 0.0083(11)
C4 0.0261(12) 0.0245(13) 0.0224(11) 0.0012(9) 0.0004(9) 0.0029(10)
C5 0.0344(13) 0.0243(13) 0.0208(10) -0.0003(9) 0.0017(9) 0.0045(10)
C6 0.0299(13) 0.0216(12) 0.0198(10) -0.0013(9) 0.0049(9) 0.0000(10)
C7 0.0286(12) 0.0213(12) 0.0216(10) -0.0013(9) 0.0050(9) -0.0019(10)
C8 0.0286(13) 0.0250(13) 0.0254(11) -0.0029(9) 0.0060(9) -0.0034(10)
C9 0.0288(13) 0.0342(15) 0.0326(13) -0.0078(11) 0.0103(10) -0.0090(11)
C10 0.0228(13) 0.0517(18) 0.0306(13) -0.0079(12) 0.0030(10) -0.0046(12)
C11 0.0233(12) 0.0435(16) 0.0245(11) -0.0029(11) 0.0026(9) 0.0033(11)
C12 0.0310(14) 0.0201(13) 0.0475(15) -0.0020(11) 0.0043(11) 0.0015(10)
C13 0.0254(13) 0.0273(14) 0.0370(13) -0.0050(11) 0.0034(10) -0.0015(10)
C14 0.0304(13) 0.0305(14) 0.0241(11) 0.0035(10) -0.0016(9) -0.0017(10)
C15 0.0369(14) 0.0316(15) 0.0296(12) -0.0058(11) 0.0037(10) 0.0006(12)
C16 0.0467(17) 0.0473(19) 0.0356(14) 0.0083(13) -0.0118(12) 0.0004(14)
C17 0.0392(15) 0.0412(17) 0.0277(12) 0.0037(11) 0.0055(10) -0.0045(13)
S1 0.0279(3) 0.0209(3) 0.0229(3) 0.0010(2) -0.0008(2) 0.0030(2)
O3 0.0350(10) 0.0333(10) 0.0228(8) 0.0008(7) -0.0029(7) 0.0000(8)
O4 0.0400(11) 0.0225(10) 0.0390(10) 0.0014(8) -0.0073(8) 0.0039(8)
O5 0.0396(10) 0.0334(11) 0.0274(8) 0.0034(7) 0.0055(7) 0.0134(8)
C18 0.0392(15) 0.0369(16) 0.0305(13) 0.0063(11) -0.0043(10) -0.0038(12)
F1 0.0462(10) 0.0457(11) 0.0319(8) 0.0047(7) -0.0140(7) -0.0010(8)
F2 0.0776(13) 0.0394(11) 0.0570(11) 0.0136(9) -0.0273(9) -0.0246(10)
F3 0.0303(9) 0.1031(17) 0.0474(10) 0.0072(10) 0.0052(7) -0.0001(10)

loop_
_atom_type_symbol
_atom_type_description
_atom_type_scat_dispersion_real
_atom_type_scat_dispersion_imag
_atom_type_scat_source
C C 0.0033 0.0016 'International Tables Vol C Tables 4.2.6.8 and 6.1.1.4'
H H 0.0000 0.0000 'International Tables Vol C Tables 4.2.6.8 and 6.1.1.4'
B B 0.0013 0.0007 'International Tables Vol C Tables 4.2.6.8 and 6.1.1.4'
N N 0.0061 0.0033 'International Tables Vol C Tables 4.2.6.8 and 6.1.1.4'
O O 0.0106 0.0060 'International Tables Vol C Tables 4.2.6.8 and 6.1.1.4'
Si Si 0.0817 0.0704 'International Tables Vol C Tables 4.2.6.8 and 6.1.1.4'
S S 0.1246 0.1234 'International Tables Vol C Tables 4.2.6.8 and 6.1.1.4'
F F 0.0171 0.0103 'International Tables Vol C Tables 4.2.6.8 and 6.1.1.4'

loop_
_geom_angle_atom_site_label_1
_geom_angle_atom_site_label_2
_geom_angle_atom_site_label_3
_geom_angle
N2 Si1 C13 108.36(11)
N2 Si1 C12 107.46(11)
C13 Si1 C12 109.76(12)
N2 Si1 C14 109.85(10)
C13 Si1 C14 110.50(11)
C12 Si1 C14 110.83(12)
C3 O1 C2 113.4(3)
C4 N1 H1N 110.7(18)
C4 N1 H2N 115(2)
H1N N1 H2N 103(3)
C4 N1 H3N 113.8(18)
H1N N1 H3N 107(2)
H2N N1 H3N 106(3)
C7 N2 B1 105.63(19)
C7 N2 Si1 124.52(16)
B1 N2 Si1 129.75(16)
C11 N3 C6 129.2(2)
C11 N3 B1 123.2(2)
C6 N3 B1 107.64(19)
N2 B1 N3 106.0(2)
N2 B1 C8 137.6(2)
N3 B1 C8 116.4(2)
C2 C1 H1A 109.5
C2 C1 H1B 109.5
H1A C1 H1B 109.5
C2 C1 H1C 109.5
H1A C1 H1C 109.5
H1B C1 H1C 109.5
O1 C2 C1 106.2(3)
O1 C2 H2A 110.5
C1 C2 H2A 110.5
O1 C2 H2B 110.5
C1 C2 H2B 110.5
H2A C2 H2B 108.7
O2 C3 O1 125.8(2)
O2 C3 C4 123.9(2)
O1 C3 C4 110.2(2)
N1 C4 C3 108.58(18)
N1 C4 C5 110.40(19)
C3 C4 C5 108.80(19)
N1 C4 H4 109.7
C3 C4 H4 109.7
C5 C4 H4 109.7
C6 C5 C4 112.9(2)
C6 C5 H5A 109.0
C4 C5 H5A 109.0
C6 C5 H5B 109.0
C4 C5 H5B 109.0
H5A C5 H5B 107.8
C7 C6 N3 107.8(2)
C7 C6 C5 129.3(2)
N3 C6 C5 122.8(2)
C6 C7 N2 112.9(2)
C6 C7 H7 123.6
N2 C7 H7 123.6
C9 C8 B1 116.5(2)
C9 C8 H8 121.7
B1 C8 H8 121.7
C8 C9 C10 122.8(2)
C8 C9 H9 118.6
C10 C9 H9 118.6
C11 C10 C9 121.9(2)
C11 C10 H10 119.1
C9 C10 H10 119.1
N3 C11 C10 119.2(2)
N3 C11 H11 120.4
C10 C11 H11 120.4
Si1 C12 H12A 109.5
Si1 C12 H12B 109.5
H12A C12 H12B 109.5
Si1 C12 H12C 109.5
H12A C12 H12C 109.5
H12B C12 H12C 109.5
Si1 C13 H13A 109.5
Si1 C13 H13B 109.5
H13A C13 H13B 109.5
Si1 C13 H13C 109.5
H13A C13 H13C 109.5
H13B C13 H13C 109.5
C15 C14 C17 109.3(2)
C15 C14 C16 108.7(2)
C17 C14 C16 108.5(2)
C15 C14 Si1 109.65(16)
C17 C14 Si1 111.42(17)
C16 C14 Si1 109.20(18)
C14 C15 H15A 109.5
C14 C15 H15B 109.5
H15A C15 H15B 109.5
C14 C15 H15C 109.5
H15A C15 H15C 109.5
H15B C15 H15C 109.5
C14 C16 H16A 109.5
C14 C16 H16B 109.5
H16A C16 H16B 109.5
C14 C16 H16C 109.5
H16A C16 H16C 109.5
H16B C16 H16C 109.5
C14 C17 H17A 109.5
C14 C17 H17B 109.5
H17A C17 H17B 109.5
C14 C17 H17C 109.5
H17A C17 H17C 109.5
H17B C17 H17C 109.5
O4 S1 O5 114.79(11)
O4 S1 O3 115.96(11)
O5 S1 O3 114.40(10)
O4 S1 C18 102.85(12)
O5 S1 C18 103.49(12)
O3 S1 C18 102.84(11)
F3 C18 F1 107.3(2)
F3 C18 F2 108.2(2)
F1 C18 F2 107.1(2)
F3 C18 S1 111.46(19)
F1 C18 S1 112.01(18)
F2 C18 S1 110.5(2)
H1OS O1S H2OS 93(2)

loop_
_geom_bond_atom_site_label_1
_geom_bond_atom_site_label_2
_geom_bond_distance
Si1 N2 1.767(2)
Si1 C13 1.866(2)
Si1 C12 1.870(3)
Si1 C14 1.901(2)
O1 C3 1.331(3)
O1 C2 1.502(5)
O2 C3 1.211(3)
N1 C4 1.492(3)
N1 H1N 0.90(3)
N1 H2N 0.90(3)
N1 H3N 0.90(3)
N2 C7 1.405(3)
N2 B1 1.447(3)
N3 C11 1.364(3)
N3 C6 1.412(3)
N3 B1 1.467(3)
B1 C8 1.520(4)
C1 C2 1.509(6)
C1 H1A 0.9800
C1 H1B 0.9800
C1 H1C 0.9800
C2 H2A 0.9900
C2 H2B 0.9900
C3 C4 1.524(3)
C4 C5 1.544(3)
C4 H4 1.0000
C5 C6 1.499(3)
C5 H5A 0.9900
C5 H5B 0.9900
C6 C7 1.347(3)
C7 H7 0.9500
C8 C9 1.378(3)
C8 H8 0.9500
C9 C10 1.427(4)
C9 H9 0.9500
C10 C11 1.369(4)
C10 H10 0.9500
C11 H11 0.9500
C12 H12A 0.9800
C12 H12B 0.9800
C12 H12C 0.9800
C13 H13A 0.9800
C13 H13B 0.9800
C13 H13C 0.9800
C14 C15 1.534(4)
C14 C17 1.538(4)
C14 C16 1.547(4)
C15 H15A 0.9800
C15 H15B 0.9800
C15 H15C 0.9800
C16 H16A 0.9800
C16 H16B 0.9800
C16 H16C 0.9800
C17 H17A 0.9800
C17 H17B 0.9800
C17 H17C 0.9800
S1 O4 1.4458(19)
S1 O5 1.4462(17)
S1 O3 1.4478(17)
S1 C18 1.823(3)
C18 F3 1.332(3)
C18 F1 1.339(3)
C18 F2 1.345(3)
O1S H1OS 0.90(2)
O1S H2OS 0.91(2)

loop_
_geom_hbond_atom_site_label_D
_geom_hbond_atom_site_label_H
_geom_hbond_atom_site_label_A
_geom_hbond_distance_DH
_geom_hbond_distance_HA
_geom_hbond_distance_DA
_geom_hbond_angle_DHA
_geom_hbond_site_symmetry_A
N1 H1N O2 0.90(3) 2.30(3) 2.889(3) 123(2) 3_676
N1 H1N O3 0.90(3) 2.14(3) 2.870(3) 137(2) .
N1 H2N O5 0.90(3) 1.99(3) 2.882(3) 172(3) 3_666
N1 H3N O4 0.90(3) 1.96(3) 2.855(3) 175(2) 3_676
O1S H2OS O1S 0.91(2) 2.37(10) 2.927(16) 119(8) 3_655

loop_
_geom_torsion_atom_site_label_1
_geom_torsion_atom_site_label_2
_geom_torsion_atom_site_label_3
_geom_torsion_atom_site_label_4
_geom_torsion
C13 Si1 N2 C7 -13.7(2)
C12 Si1 N2 C7 -132.23(18)
C14 Si1 N2 C7 107.12(18)
C13 Si1 N2 B1 162.08(19)
C12 Si1 N2 B1 43.5(2)
C14 Si1 N2 B1 -77.1(2)
C7 N2 B1 N3 -1.1(2)
Si1 N2 B1 N3 -177.45(14)
C7 N2 B1 C8 -178.5(3)
Si1 N2 B1 C8 5.2(4)
C11 N3 B1 N2 -177.09(19)
C6 N3 B1 N2 0.8(2)
C11 N3 B1 C8 0.9(3)
C6 N3 B1 C8 178.87(18)
C3 O1 C2 C1 -163.9(3)
C2 O1 C3 O2 -1.3(4)
C2 O1 C3 C4 174.9(3)
O2 C3 C4 N1 -26.8(3)
O1 C3 C4 N1 157.0(2)
O2 C3 C4 C5 93.4(3)
O1 C3 C4 C5 -82.8(2)
N1 C4 C5 C6 -63.3(3)
C3 C4 C5 C6 177.6(2)
C11 N3 C6 C7 177.5(2)
B1 N3 C6 C7 -0.3(2)
C11 N3 C6 C5 -4.8(3)
B1 N3 C6 C5 177.48(19)
C4 C5 C6 C7 106.6(3)
C4 C5 C6 N3 -70.6(3)
N3 C6 C7 N2 -0.5(2)
C5 C6 C7 N2 -178.0(2)
B1 N2 C7 C6 1.0(2)
Si1 N2 C7 C6 177.61(15)
N2 B1 C8 C9 176.8(3)
N3 B1 C8 C9 -0.4(3)
B1 C8 C9 C10 -0.1(3)
C8 C9 C10 C11 0.0(4)
C6 N3 C11 C10 -178.5(2)
B1 N3 C11 C10 -1.0(3)
C9 C10 C11 N3 0.5(4)
O4 S1 C18 F3 -66.6(2)
O5 S1 C18 F3 173.61(19)
O3 S1 C18 F3 54.2(2)
O4 S1 C18 F1 53.7(2)
O5 S1 C18 F1 -66.1(2)
O3 S1 C18 F1 174.52(19)
O4 S1 C18 F2 173.04(18)
O5 S1 C18 F2 53.2(2)
O3 S1 C18 F2 -66.1(2)
